data_7150127
loop_
_publ_author_name
'Aggarwal, Varinder K.'
'Hebach, Christina'

_publ_section_title
;
 Carboxylate-stabilised sulfur ylides (thetin salts) in asymmetric
 epoxidation for the synthesis of glycidic acids. Mechanism and
 implications.
;
_journal_issue 8
_journal_name_full 'Organic &amp; biomolecular chemistry'
_journal_page_first 1419
_journal_page_last 1427
_journal_paper_doi 10.1039/b418740g
_journal_volume 3
_journal_year 2005
_chemical_absolute_configuration ad
_chemical_formula_moiety 'C17 H25 O3 S, B F4'
_chemical_formula_sum 'C17 H25 B F4 O3 S'
_chemical_formula_weight 396.24
_chemical_name_systematic
;
?
;
_space_group_IT_number 19
_symmetry_cell_setting orthorhombic
_symmetry_space_group_name_Hall 'P 2ac 2ab'
_symmetry_space_group_name_H-M 'P 21 21 21'
_atom_sites_solution_hydrogens geom
_atom_sites_solution_primary direct
_atom_sites_solution_secondary difmap
_audit_creation_method SHELXL-97
_cell_angle_alpha 90.00
_cell_angle_beta 90.00
_cell_angle_gamma 90.00
_cell_formula_units_Z 4
_cell_length_a 6.7991(3)
_cell_length_b 14.3737(7)
_cell_length_c 18.4670(8)
_cell_measurement_reflns_used 11667
_cell_measurement_temperature 173(2)
_cell_measurement_theta_max 27.5
_cell_measurement_theta_min 2.2
_cell_volume 1804.75(14)
_computing_cell_refinement 'Bruker SMART'
_computing_data_collection 'Bruker SMART'
_computing_data_reduction 'Bruker SHELXTL'
_computing_molecular_graphics 'Bruker SHELXTL'
_computing_publication_material 'Bruker SHELXTL'
_computing_structure_refinement 'SHELXL-97 (Sheldrick, 1997)'
_computing_structure_solution 'SHELXS-97 (Sheldrick, 1990)'
_diffrn_ambient_temperature 173(2)
_diffrn_measured_fraction_theta_full 0.999
_diffrn_measured_fraction_theta_max 0.999
_diffrn_measurement_device_type 'CCD area detector'
_diffrn_measurement_method '\w scans'
_diffrn_radiation_monochromator graphite
_diffrn_radiation_source 'fine-focus sealed tube'
_diffrn_radiation_type MoK\a
_diffrn_radiation_wavelength 0.71073
_diffrn_reflns_av_R_equivalents 0.0279
_diffrn_reflns_av_sigmaI/netI 0.0214
_diffrn_reflns_limit_h_max 8
_diffrn_reflns_limit_h_min -8
_diffrn_reflns_limit_k_max 18
_diffrn_reflns_limit_k_min -18
_diffrn_reflns_limit_l_max 23
_diffrn_reflns_limit_l_min -23
_diffrn_reflns_number 19341
_diffrn_reflns_theta_full 27.53
_diffrn_reflns_theta_max 27.53
_diffrn_reflns_theta_min 1.80
_diffrn_standards_decay_% 0
_exptl_absorpt_coefficient_mu 0.233
_exptl_absorpt_correction_T_max 0.970
_exptl_absorpt_correction_T_min 0.915
_exptl_absorpt_correction_type multi-scan
_exptl_absorpt_process_details 'SADABS (Sheldrick, 1998)'
_exptl_crystal_colour colourless
_exptl_crystal_density_diffrn 1.458
_exptl_crystal_density_method 'not measured'
_exptl_crystal_description block
_exptl_crystal_F_000 832
_exptl_crystal_size_max 0.40
_exptl_crystal_size_mid 0.30
_exptl_crystal_size_min 0.10
_refine_diff_density_max 0.245
_refine_diff_density_min -0.176
_refine_diff_density_rms 0.038
_refine_ls_extinction_method none
_refine_ls_goodness_of_fit_ref 1.028
_refine_ls_hydrogen_treatment constr
_refine_ls_matrix_type full
_refine_ls_number_parameters 238
_refine_ls_number_reflns 4156
_refine_ls_number_restraints 0
_refine_ls_restrained_S_all 1.028
_refine_ls_R_factor_all 0.0319
_refine_ls_R_factor_gt 0.0292
_refine_ls_shift/su_max 0.002
_refine_ls_shift/su_mean 0.000
_refine_ls_structure_factor_coef Fsqd
_refine_ls_weighting_details 'calc w=1/[\s^2^(Fo^2^)+(0.0426P)^2^+0.3819P] where P=(Fo^2^+2Fc^2^)/3'
_refine_ls_weighting_scheme calc
_refine_ls_wR_factor_gt 0.0745
_refine_ls_wR_factor_ref 0.0761
_reflns_number_gt 3928
_reflns_number_total 4156
_reflns_threshold_expression >2\s(I)
_cod_data_source_file b418740g.txt
_cod_data_source_block ch221a
_cod_depositor_comments
;
The following automatic conversions were performed:
'_symmetry_cell_setting' value 'Orthorhombic' changed to 'orthorhombic'
according to '/home/saulius/struct/CIF-dictionaries/cif_core.dic'
dictionary named 'cif_core.dic' version 2.4.1 from 2010-06-29.

Automatic conversion script
Id: cif_fix_enum 1527 2010-12-29 10:47:43Z saulius 

The following automatic conversions were performed:

'_refine_ls_hydrogen_treatment' value 'contr' was replaced with the
value 'constr' as specified in the replacement file
'src/cod-tools/trunk/data/replacement-values/replacement_values.lst'.

Automatic conversion script
Id: cif_fix_values 5376 2017-05-30 11:51:03Z andrius 
;
_cod_original_sg_symbol_Hall 'P 2ac 2ab '
_cod_original_sg_symbol_H-M 'P2(1)2(1)2(1) '
_cod_database_code 7150127
_refine_ls_structure_details 'Flack H D (1983) , Acta Cryst. A39, 876-881'
_refine_ls_structure_flack -0.01(6)

loop_
_symmetry_equiv_pos_as_xyz
'x, y, z'
'-x+1/2, -y, z+1/2'
'-x, y+1/2, -z+1/2'
'x+1/2, -y+1/2, -z'

loop_
_atom_site_label
_atom_site_type_symbol
_atom_site_fract_x
_atom_site_fract_y
_atom_site_fract_z
_atom_site_U_iso_or_equiv
_atom_site_adp_type
_atom_site_occupancy
_atom_site_symmetry_multiplicity
_atom_site_calc_flag
_atom_site_refinement_flags
_atom_site_disorder_assembly
_atom_site_disorder_group
C1 C -0.8117(3) -0.64475(10) -0.16154(9) 0.0299(3) Uani 1 1 d . . .
H1 H -0.8577 -0.6724 -0.2083 0.036 Uiso 1 1 calc R . .
C2 C -0.7741(3) -0.71567(11) -0.10136(10) 0.0378(4) Uani 1 1 d . . .
H2A H -0.7197 -0.7742 -0.1213 0.045 Uiso 1 1 calc R . .
H2B H -0.8967 -0.7298 -0.0746 0.045 Uiso 1 1 calc R . .
C3 C -0.6215(3) -0.66601(11) -0.05154(10) 0.0332(4) Uani 1 1 d . . .
H3A H -0.6710 -0.6614 -0.0012 0.040 Uiso 1 1 calc R . .
H3B H -0.4945 -0.6997 -0.0514 0.040 Uiso 1 1 calc R . .
C4 C -0.5992(2) -0.56900(11) -0.08580(8) 0.0267(3) Uani 1 1 d . . .
H4 H -0.4692 -0.5401 -0.0741 0.032 Uiso 1 1 calc R . .
C5 C -0.6184(3) -0.59173(12) -0.16671(9) 0.0316(4) Uani 1 1 d . . .
H5A H -0.6295 -0.5351 -0.1970 0.038 Uiso 1 1 calc R . .
H5B H -0.5093 -0.6312 -0.1845 0.038 Uiso 1 1 calc R . .
C6 C -0.7716(2) -0.50206(10) -0.07093(7) 0.0201(3) Uani 1 1 d . . .
H6 H -0.7409 -0.4428 -0.0969 0.024 Uiso 1 1 calc R . .
C7 C -0.8295(2) -0.47551(10) 0.00583(7) 0.0201(3) Uani 1 1 d . . .
C8 C -0.9335(2) -0.54694(11) 0.05311(8) 0.0263(3) Uani 1 1 d . . .
C9 C -0.9217(3) -0.51083(12) 0.13016(9) 0.0336(4) Uani 1 1 d . . .
H9A H -0.8447 -0.5533 0.1614 0.040 Uiso 1 1 calc R . .
H9B H -1.0543 -0.5022 0.1513 0.040 Uiso 1 1 calc R . .
C10 C -0.8158(2) -0.41713(11) 0.12003(8) 0.0285(3) Uani 1 1 d . . .
H10 H -0.7551 -0.3917 0.1652 0.034 Uiso 1 1 calc R . .
C11 C -0.9641(3) -0.35174(12) 0.08390(9) 0.0336(4) Uani 1 1 d . . .
H11A H -0.9145 -0.2870 0.0826 0.040 Uiso 1 1 calc R . .
H11B H -1.0925 -0.3531 0.1092 0.040 Uiso 1 1 calc R . .
C12 C -0.9803(2) -0.39311(10) 0.00676(8) 0.0264(3) Uani 1 1 d . . .
H12A H -0.9459 -0.3460 -0.0302 0.032 Uiso 1 1 calc R . .
H12B H -1.1153 -0.4159 -0.0027 0.032 Uiso 1 1 calc R . .
C13 C -0.6661(2) -0.43892(11) 0.05864(7) 0.0239(3) Uani 1 1 d . . .
C14 C -0.5599(3) -0.35233(11) 0.03011(9) 0.0320(4) Uani 1 1 d . . .
H14A H -0.4728 -0.3700 -0.0099 0.048 Uiso 1 1 calc R . .
H14B H -0.4820 -0.3245 0.0692 0.048 Uiso 1 1 calc R . .
H14C H -0.6570 -0.3071 0.0128 0.048 Uiso 1 1 calc R . .
C15 C -0.5112(2) -0.50892(11) 0.08304(8) 0.0314(3) Uani 1 1 d . . .
H15A H -0.4343 -0.4824 0.1229 0.047 Uiso 1 1 calc R . .
H15B H -0.4236 -0.5234 0.0424 0.047 Uiso 1 1 calc R . .
H15C H -0.5761 -0.5660 0.0995 0.047 Uiso 1 1 calc R . .
C16 C -1.0237(2) -0.48560(10) -0.19974(7) 0.0252(3) Uani 1 1 d . . .
H16A H -0.9052 -0.4477 -0.2095 0.030 Uiso 1 1 calc R . .
H16B H -1.0497 -0.5247 -0.2428 0.030 Uiso 1 1 calc R . .
C17 C -1.1973(2) -0.42244(10) -0.18619(8) 0.0260(3) Uani 1 1 d . . .
O1 O -1.01716(19) -0.61614(8) 0.03251(6) 0.0366(3) Uani 1 1 d . . .
O2 O -1.27460(19) -0.41243(9) -0.12881(6) 0.0394(3) Uani 1 1 d . . .
O3 O -1.2508(2) -0.38134(9) -0.24680(6) 0.0390(3) Uani 1 1 d . . .
H3 H -1.3460 -0.3456 -0.2386 0.059 Uiso 1 1 calc R . .
S1 S -0.98083(5) -0.55906(2) -0.121947(18) 0.02264(9) Uani 1 1 d . . .
B1 B -0.7450(3) -0.25774(13) -0.23179(11) 0.0313(4) Uani 1 1 d . . .
F1 F -0.53834(17) -0.26128(8) -0.23333(7) 0.0504(3) Uani 1 1 d . . .
F2 F -0.79724(17) -0.16466(7) -0.23097(7) 0.0473(3) Uani 1 1 d . . .
F3 F -0.8199(2) -0.30069(10) -0.29188(7) 0.0630(4) Uani 1 1 d . . .
F4 F -0.8090(2) -0.30046(8) -0.16971(7) 0.0572(3) Uani 1 1 d . . .

loop_
_atom_site_aniso_label
_atom_site_aniso_U_11
_atom_site_aniso_U_22
_atom_site_aniso_U_33
_atom_site_aniso_U_23
_atom_site_aniso_U_13
_atom_site_aniso_U_12
C1 0.0399(9) 0.0202(7) 0.0297(8) -0.0056(6) -0.0038(7) 0.0066(6)
C2 0.0556(11) 0.0198(7) 0.0379(9) -0.0007(7) -0.0101(8) 0.0070(7)
C3 0.0407(10) 0.0252(7) 0.0339(8) -0.0004(7) -0.0058(7) 0.0113(7)
C4 0.0248(7) 0.0282(8) 0.0270(7) -0.0024(6) 0.0007(6) 0.0054(6)
C5 0.0335(8) 0.0341(8) 0.0271(8) -0.0066(7) 0.0028(7) 0.0088(7)
C6 0.0211(7) 0.0181(6) 0.0211(6) 0.0008(5) -0.0008(5) -0.0017(5)
C7 0.0206(7) 0.0192(6) 0.0206(6) 0.0014(5) 0.0011(5) 0.0004(5)
C8 0.0247(7) 0.0279(7) 0.0264(7) 0.0066(6) 0.0028(6) -0.0008(6)
C9 0.0358(8) 0.0412(9) 0.0239(8) 0.0065(7) 0.0056(7) -0.0033(7)
C10 0.0334(8) 0.0326(8) 0.0194(6) -0.0023(6) 0.0005(6) 0.0023(6)
C11 0.0381(9) 0.0342(8) 0.0284(8) -0.0052(6) 0.0039(7) 0.0084(7)
C12 0.0282(8) 0.0259(7) 0.0251(7) -0.0006(5) 0.0008(6) 0.0069(6)
C13 0.0249(7) 0.0260(7) 0.0210(6) -0.0002(6) -0.0017(5) -0.0015(6)
C14 0.0345(9) 0.0300(8) 0.0316(8) -0.0021(7) -0.0014(7) -0.0099(7)
C15 0.0281(8) 0.0372(8) 0.0289(7) 0.0005(6) -0.0061(7) 0.0052(7)
C16 0.0308(8) 0.0238(6) 0.0210(6) 0.0023(5) -0.0047(6) 0.0022(6)
C17 0.0261(7) 0.0242(7) 0.0278(7) 0.0036(6) -0.0055(6) -0.0031(6)
O1 0.0411(7) 0.0293(5) 0.0393(6) 0.0066(5) 0.0034(6) -0.0108(5)
O2 0.0367(6) 0.0502(7) 0.0313(6) 0.0068(6) 0.0027(5) 0.0129(5)
O3 0.0381(7) 0.0476(7) 0.0313(6) 0.0104(6) -0.0038(5) 0.0149(6)
S1 0.02598(17) 0.01848(14) 0.02346(16) 0.00198(13) -0.00247(14) -0.00161(13)
B1 0.0319(9) 0.0251(8) 0.0370(10) -0.0009(8) 0.0020(8) 0.0015(7)
F1 0.0366(6) 0.0498(6) 0.0648(7) 0.0135(6) 0.0011(5) 0.0131(5)
F2 0.0462(6) 0.0303(5) 0.0656(7) 0.0009(5) -0.0107(6) 0.0106(5)
F3 0.0683(9) 0.0679(9) 0.0527(7) -0.0255(7) -0.0071(7) -0.0029(7)
F4 0.0743(9) 0.0459(7) 0.0514(7) 0.0070(6) 0.0139(7) -0.0187(7)

loop_
_atom_type_symbol
_atom_type_description
_atom_type_scat_dispersion_real
_atom_type_scat_dispersion_imag
_atom_type_scat_source
C C 0.0033 0.0016 'International Tables Vol C Tables 4.2.6.8 and 6.1.1.4'
H H 0.0000 0.0000 'International Tables Vol C Tables 4.2.6.8 and 6.1.1.4'
B B 0.0013 0.0007 'International Tables Vol C Tables 4.2.6.8 and 6.1.1.4'
O O 0.0106 0.0060 'International Tables Vol C Tables 4.2.6.8 and 6.1.1.4'
F F 0.0171 0.0103 'International Tables Vol C Tables 4.2.6.8 and 6.1.1.4'
S S 0.1246 0.1234 'International Tables Vol C Tables 4.2.6.8 and 6.1.1.4'

loop_
_geom_angle_atom_site_label_1
_geom_angle_atom_site_label_2
_geom_angle_atom_site_label_3
_geom_angle
_geom_angle_site_symmetry_1
_geom_angle_site_symmetry_3
_geom_angle_publ_flag
C5 C1 C2 103.58(14) . . ?
C5 C1 S1 103.28(10) . . ?
C2 C1 S1 105.20(12) . . ?
C5 C1 H1 114.5 . . ?
C2 C1 H1 114.5 . . ?
S1 C1 H1 114.5 . . ?
C1 C2 C3 103.58(14) . . ?
C1 C2 H2A 111.0 . . ?
C3 C2 H2A 111.0 . . ?
C1 C2 H2B 111.0 . . ?
C3 C2 H2B 111.0 . . ?
H2A C2 H2B 109.0 . . ?
C4 C3 C2 103.76(13) . . ?
C4 C3 H3A 111.0 . . ?
C2 C3 H3A 111.0 . . ?
C4 C3 H3B 111.0 . . ?
C2 C3 H3B 111.0 . . ?
H3A C3 H3B 109.0 . . ?
C5 C4 C3 101.48(13) . . ?
C5 C4 C6 103.98(12) . . ?
C3 C4 C6 114.66(13) . . ?
C5 C4 H4 112.0 . . ?
C3 C4 H4 112.0 . . ?
C6 C4 H4 112.0 . . ?
C1 C5 C4 96.83(13) . . ?
C1 C5 H5A 112.4 . . ?
C4 C5 H5A 112.4 . . ?
C1 C5 H5B 112.4 . . ?
C4 C5 H5B 112.4 . . ?
H5A C5 H5B 110.0 . . ?
C7 C6 C4 121.32(12) . . ?
C7 C6 S1 112.24(10) . . ?
C4 C6 S1 102.28(9) . . ?
C7 C6 H6 106.7 . . ?
C4 C6 H6 106.7 . . ?
S1 C6 H6 106.7 . . ?
C6 C7 C8 119.07(12) . . ?
C6 C7 C12 111.69(11) . . ?
C8 C7 C12 101.50(11) . . ?
C6 C7 C13 118.74(12) . . ?
C8 C7 C13 101.45(11) . . ?
C12 C7 C13 101.71(11) . . ?
O1 C8 C9 127.04(14) . . ?
O1 C8 C7 126.44(14) . . ?
C9 C8 C7 106.42(13) . . ?
C8 C9 C10 102.14(12) . . ?
C8 C9 H9A 111.3 . . ?
C10 C9 H9A 111.3 . . ?
C8 C9 H9B 111.3 . . ?
C10 C9 H9B 111.3 . . ?
H9A C9 H9B 109.2 . . ?
C11 C10 C9 106.41(14) . . ?
C11 C10 C13 103.70(13) . . ?
C9 C10 C13 102.62(12) . . ?
C11 C10 H10 114.3 . . ?
C9 C10 H10 114.3 . . ?
C13 C10 H10 114.3 . . ?
C10 C11 C12 102.25(12) . . ?
C10 C11 H11A 111.3 . . ?
C12 C11 H11A 111.3 . . ?
C10 C11 H11B 111.3 . . ?
C12 C11 H11B 111.3 . . ?
H11A C11 H11B 109.2 . . ?
C11 C12 C7 104.72(12) . . ?
C11 C12 H12A 110.8 . . ?
C7 C12 H12A 110.8 . . ?
C11 C12 H12B 110.8 . . ?
C7 C12 H12B 110.8 . . ?
H12A C12 H12B 108.9 . . ?
C15 C13 C14 108.17(13) . . ?
C15 C13 C10 111.69(12) . . ?
C14 C13 C10 113.30(13) . . ?
C15 C13 C7 116.84(13) . . ?
C14 C13 C7 113.09(12) . . ?
C10 C13 C7 93.29(11) . . ?
C13 C14 H14A 109.5 . . ?
C13 C14 H14B 109.5 . . ?
H14A C14 H14B 109.5 . . ?
C13 C14 H14C 109.5 . . ?
H14A C14 H14C 109.5 . . ?
H14B C14 H14C 109.5 . . ?
C13 C15 H15A 109.5 . . ?
C13 C15 H15B 109.5 . . ?
H15A C15 H15B 109.5 . . ?
C13 C15 H15C 109.5 . . ?
H15A C15 H15C 109.5 . . ?
H15B C15 H15C 109.5 . . ?
C17 C16 S1 110.24(10) . . ?
C17 C16 H16A 109.6 . . ?
S1 C16 H16A 109.6 . . ?
C17 C16 H16B 109.6 . . ?
S1 C16 H16B 109.6 . . ?
H16A C16 H16B 108.1 . . ?
O2 C17 O3 125.45(15) . . ?
O2 C17 C16 124.38(14) . . ?
O3 C17 C16 110.17(13) . . ?
C17 O3 H3 109.5 . . ?
C16 S1 C1 100.16(7) . . ?
C16 S1 C6 105.32(7) . . ?
C1 S1 C6 91.04(7) . . ?
F3 B1 F4 110.98(16) . . ?
F3 B1 F2 110.46(16) . . ?
F4 B1 F2 110.02(16) . . ?
F3 B1 F1 109.83(16) . . ?
F4 B1 F1 108.51(16) . . ?
F2 B1 F1 106.94(15) . . ?

loop_
_geom_bond_atom_site_label_1
_geom_bond_atom_site_label_2
_geom_bond_distance
_geom_bond_site_symmetry_2
_geom_bond_publ_flag
C1 C5 1.523(2) . ?
C1 C2 1.530(2) . ?
C1 S1 1.8366(16) . ?
C1 H1 1.0000 . ?
C2 C3 1.560(2) . ?
C2 H2A 0.9900 . ?
C2 H2B 0.9900 . ?
C3 C4 1.539(2) . ?
C3 H3A 0.9900 . ?
C3 H3B 0.9900 . ?
C4 C5 1.535(2) . ?
C4 C6 1.541(2) . ?
C4 H4 1.0000 . ?
C5 H5A 0.9900 . ?
C5 H5B 0.9900 . ?
C6 C7 1.5198(19) . ?
C6 S1 1.8927(14) . ?
C6 H6 1.0000 . ?
C7 C8 1.522(2) . ?
C7 C12 1.567(2) . ?
C7 C13 1.569(2) . ?
C8 O1 1.2072(19) . ?
C8 C9 1.517(2) . ?
C9 C10 1.539(2) . ?
C9 H9A 0.9900 . ?
C9 H9B 0.9900 . ?
C10 C11 1.531(2) . ?
C10 C13 1.555(2) . ?
C10 H10 1.0000 . ?
C11 C12 1.548(2) . ?
C11 H11A 0.9900 . ?
C11 H11B 0.9900 . ?
C12 H12A 0.9900 . ?
C12 H12B 0.9900 . ?
C13 C15 1.525(2) . ?
C13 C14 1.532(2) . ?
C14 H14A 0.9800 . ?
C14 H14B 0.9800 . ?
C14 H14C 0.9800 . ?
C15 H15A 0.9800 . ?
C15 H15B 0.9800 . ?
C15 H15C 0.9800 . ?
C16 C17 1.510(2) . ?
C16 S1 1.8065(14) . ?
C16 H16A 0.9900 . ?
C16 H16B 0.9900 . ?
C17 O2 1.191(2) . ?
C17 O3 1.3168(18) . ?
O3 H3 0.8400 . ?
B1 F3 1.368(2) . ?
B1 F4 1.371(2) . ?
B1 F2 1.384(2) . ?
B1 F1 1.406(2) . ?

loop_
_geom_torsion_atom_site_label_1
_geom_torsion_atom_site_label_2
_geom_torsion_atom_site_label_3
_geom_torsion_atom_site_label_4
_geom_torsion
_geom_torsion_site_symmetry_1
_geom_torsion_site_symmetry_2
_geom_torsion_site_symmetry_3
_geom_torsion_site_symmetry_4
_geom_torsion_publ_flag
C5 C1 C2 C3 29.59(17) . . . . ?
S1 C1 C2 C3 -78.50(15) . . . . ?
C1 C2 C3 C4 3.84(18) . . . . ?
C2 C3 C4 C5 -35.44(17) . . . . ?
C2 C3 C4 C6 75.94(16) . . . . ?
C2 C1 C5 C4 -50.99(14) . . . . ?
S1 C1 C5 C4 58.54(12) . . . . ?
C3 C4 C5 C1 52.80(14) . . . . ?
C6 C4 C5 C1 -66.50(14) . . . . ?
C5 C4 C6 C7 169.00(13) . . . . ?
C3 C4 C6 C7 59.12(18) . . . . ?
C5 C4 C6 S1 43.13(13) . . . . ?
C3 C4 C6 S1 -66.75(14) . . . . ?
C4 C6 C7 C8 -73.04(18) . . . . ?
S1 C6 C7 C8 48.15(16) . . . . ?
C4 C6 C7 C12 169.15(13) . . . . ?
S1 C6 C7 C12 -69.66(13) . . . . ?
C4 C6 C7 C13 51.29(18) . . . . ?
S1 C6 C7 C13 172.48(10) . . . . ?
C6 C7 C8 O1 -18.3(2) . . . . ?
C12 C7 C8 O1 104.68(17) . . . . ?
C13 C7 C8 O1 -150.69(16) . . . . ?
C6 C7 C8 C9 165.02(13) . . . . ?
C12 C7 C8 C9 -71.99(14) . . . . ?
C13 C7 C8 C9 32.64(15) . . . . ?
O1 C8 C9 C10 -174.46(16) . . . . ?
C7 C8 C9 C10 2.18(16) . . . . ?
C8 C9 C10 C11 71.78(15) . . . . ?
C8 C9 C10 C13 -36.81(15) . . . . ?
C9 C10 C11 C12 -70.19(15) . . . . ?
C13 C10 C11 C12 37.63(16) . . . . ?
C10 C11 C12 C7 -2.91(16) . . . . ?
C6 C7 C12 C11 -159.67(13) . . . . ?
C8 C7 C12 C11 72.41(15) . . . . ?
C13 C7 C12 C11 -32.01(15) . . . . ?
C11 C10 C13 C15 -176.47(13) . . . . ?
C9 C10 C13 C15 -65.83(16) . . . . ?
C11 C10 C13 C14 61.06(16) . . . . ?
C9 C10 C13 C14 171.71(13) . . . . ?
C11 C10 C13 C7 -55.84(13) . . . . ?
C9 C10 C13 C7 54.81(13) . . . . ?
C6 C7 C13 C15 -68.56(17) . . . . ?
C8 C7 C13 C15 64.01(15) . . . . ?
C12 C7 C13 C15 168.48(12) . . . . ?
C6 C7 C13 C14 58.01(17) . . . . ?
C8 C7 C13 C14 -169.42(13) . . . . ?
C12 C7 C13 C14 -64.95(15) . . . . ?
C6 C7 C13 C10 175.08(12) . . . . ?
C8 C7 C13 C10 -52.35(13) . . . . ?
C12 C7 C13 C10 52.12(13) . . . . ?
S1 C16 C17 O2 10.8(2) . . . . ?
S1 C16 C17 O3 -168.63(11) . . . . ?
C17 C16 S1 C1 166.34(11) . . . . ?
C17 C16 S1 C6 -99.75(11) . . . . ?
C5 C1 S1 C16 75.27(11) . . . . ?
C2 C1 S1 C16 -176.42(12) . . . . ?
C5 C1 S1 C6 -30.49(11) . . . . ?
C2 C1 S1 C6 77.82(12) . . . . ?
C7 C6 S1 C16 120.50(10) . . . . ?
C4 C6 S1 C16 -107.91(10) . . . . ?
C7 C6 S1 C1 -138.67(11) . . . . ?
C4 C6 S1 C1 -7.08(10) . . . . ?
